data_1566320
loop_
_publ_author_name
'Plakas, Konstantinos'
'Kalogirou, Andreas S.'
'Kourtellaris, Andreas'
'Koutentis, Panayiotis A.'

_publ_section_title
;
 Reaction of 4,5-Dichloro-1,2,3-dithiazolium Chloride with
 2-(Phenylsulfonyl)acetonitrile
;
_journal_issue 1
_journal_name_full Molbank
_journal_page_first M1322
_journal_paper_doi 10.3390/M1322
_journal_volume 2022
_journal_year 2022
_chemical_formula_moiety 'C10 H5 Cl N2 O2 S3'
_chemical_formula_sum 'C10 H5 Cl N2 O2 S3'
_chemical_formula_weight 316.79
_space_group_crystal_system orthorhombic
_space_group_IT_number 33
_space_group_name_Hall 'P 2c -2n'
_space_group_name_H-M_alt 'P n a 21'
_atom_sites_solution_hydrogens geom
_audit_creation_method SHELXL-2018/3
_cell_angle_alpha 90
_cell_angle_beta 90
_cell_angle_gamma 90
_cell_formula_units_Z 4
_cell_length_a 14.6146(12)
_cell_length_b 15.4871(8)
_cell_length_c 5.3576(3)
_cell_measurement_reflns_used 964
_cell_measurement_temperature 100(2)
_cell_measurement_theta_max 71.7120
_cell_measurement_theta_min 4.1320
_cell_volume 1212.63(14)
_computing_structure_refinement 'SHELXL-2018/3 (Sheldrick, 2018)'
_diffrn_ambient_temperature 100(2)
_diffrn_detector_area_resol_mean 10.4223
_diffrn_measured_fraction_theta_full 0.999
_diffrn_measured_fraction_theta_max 0.974
_diffrn_measurement_device_type 'SuperNova, Dual, Cu at home/near, Atlas'
_diffrn_radiation_type CuK\a
_diffrn_radiation_wavelength 1.54184
_diffrn_reflns_av_R_equivalents 0.0358
_diffrn_reflns_av_unetI/netI 0.0558
_diffrn_reflns_Laue_measured_fraction_full 0.999
_diffrn_reflns_Laue_measured_fraction_max 0.974
_diffrn_reflns_limit_h_max 17
_diffrn_reflns_limit_h_min -11
_diffrn_reflns_limit_k_max 12
_diffrn_reflns_limit_k_min -18
_diffrn_reflns_limit_l_max 6
_diffrn_reflns_limit_l_min -4
_diffrn_reflns_number 2397
_diffrn_reflns_point_group_measured_fraction_full 0.665
_diffrn_reflns_point_group_measured_fraction_max 0.643
_diffrn_reflns_theta_full 67.684
_diffrn_reflns_theta_max 71.800
_diffrn_reflns_theta_min 4.159
_diffrn_source 'micro-focus sealed X-ray tube'
_exptl_absorpt_coefficient_mu 7.589
_exptl_absorpt_correction_T_max 1.00000
_exptl_absorpt_correction_T_min 0.89462
_exptl_absorpt_correction_type multi-scan
_exptl_absorpt_process_details
;
CrysAlisPro 1.171.40.84a (Rigaku Oxford Diffraction, 2020)
Empirical absorption correction using spherical harmonics,
implemented in SCALE3 ABSPACK scaling algorithm.
;
_exptl_crystal_colour colourless
_exptl_crystal_density_diffrn 1.735
_exptl_crystal_description rods
_exptl_crystal_F_000 640
_exptl_crystal_size_max 0.07
_exptl_crystal_size_mid 0.04
_exptl_crystal_size_min 0.02
_refine_diff_density_max 0.356
_refine_diff_density_min -0.368
_refine_diff_density_rms 0.095
_refine_ls_abs_structure_details
;
 Classical Flack method preferred over Parsons because s.u. lower.
;
_refine_ls_abs_structure_Flack -0.05(5)
_refine_ls_extinction_method none
_refine_ls_goodness_of_fit_ref 1.211
_refine_ls_hydrogen_treatment constr
_refine_ls_matrix_type full
_refine_ls_number_parameters 163
_refine_ls_number_reflns 1529
_refine_ls_number_restraints 1
_refine_ls_restrained_S_all 1.210
_refine_ls_R_factor_all 0.0524
_refine_ls_R_factor_gt 0.0431
_refine_ls_shift/su_max 0.000
_refine_ls_shift/su_mean 0.000
_refine_ls_structure_factor_coef Fsqd
_refine_ls_weighting_details 'w=1/[\s^2^(Fo^2^)+(0.0420P)^2^+0.9356P] where P=(Fo^2^+2Fc^2^)/3'
_refine_ls_weighting_scheme calc
_refine_ls_wR_factor_gt 0.1073
_refine_ls_wR_factor_ref 0.1141
_reflns_Friedel_coverage 0.186
_reflns_Friedel_fraction_full 0.244
_reflns_Friedel_fraction_max 0.227
_reflns_number_gt 1363
_reflns_number_total 1529
_reflns_threshold_expression 'I > 2\s(I)'
_cod_data_source_file s8.cif
_cod_data_source_block shelx
_cod_database_code 1566320
_shelx_shelxl_version_number 2018/3
_shelx_space_group_comment
;
The symmetry employed for this shelxl refinement is uniquely defined
by the following loop, which should always be used as a source of
symmetry information in preference to the above space-group names.
They are only intended as comments.
;
_oxdiff_exptl_absorpt_empirical_full_min 0.837
_oxdiff_exptl_absorpt_empirical_full_max 1.733
_oxdiff_exptl_absorpt_empirical_details
;
Empirical correction (ABSPACK) includes:
- Absorption correction using spherical harmonics
- Frame scaling
;

loop_
_space_group_symop_operation_xyz
'x, y, z'
'-x, -y, z+1/2'
'x+1/2, -y+1/2, z'
'-x+1/2, y+1/2, z+1/2'

loop_
_atom_site_label
_atom_site_type_symbol
_atom_site_fract_x
_atom_site_fract_y
_atom_site_fract_z
_atom_site_U_iso_or_equiv
_atom_site_adp_type
_atom_site_occupancy
_atom_site_site_symmetry_order
_atom_site_calc_flag
_atom_site_refinement_flags_posn
_atom_site_refinement_flags_adp
_atom_site_refinement_flags_occupancy
_atom_site_disorder_assembly
_atom_site_disorder_group
C1 C 0.7359(4) 0.3298(4) 0.5508(14) 0.0148(13) Uani 1 1 d . . . . .
C2 C 0.7041(4) 0.3774(4) 0.3513(14) 0.0178(15) Uani 1 1 d . . . . .
H2 H 0.673002 0.351032 0.220437 0.021 Uiso 1 1 calc R U . . .
C3 C 0.7198(4) 0.4663(4) 0.3513(15) 0.0192(15) Uani 1 1 d . . . . .
H3 H 0.697601 0.500087 0.221244 0.023 Uiso 1 1 calc R U . . .
C4 C 0.7681(5) 0.5042(4) 0.5437(16) 0.0218(16) Uani 1 1 d . . . . .
H4 H 0.778146 0.563504 0.541528 0.026 Uiso 1 1 calc R U . . .
C5 C 0.8018(5) 0.4553(5) 0.7401(15) 0.0215(16) Uani 1 1 d . . . . .
H5 H 0.834640 0.481597 0.867779 0.026 Uiso 1 1 calc R U . . .
C6 C 0.7861(4) 0.3661(4) 0.7453(15) 0.0177(15) Uani 1 1 d . . . . .
H6 H 0.808493 0.332204 0.874757 0.021 Uiso 1 1 calc R U . . .
C7 C 0.5154(4) 0.2518(5) 0.5450(14) 0.0164(14) Uani 1 1 d . . . . .
C8 C 0.4927(4) 0.3381(5) 0.5188(14) 0.0202(16) Uani 1 1 d . . . . .
C9 C 0.4716(5) 0.2043(5) 0.3524(16) 0.0199(16) Uani 1 1 d . . . . .
C10 C 0.5226(5) 0.4058(5) 0.6779(14) 0.0179(15) Uani 1 1 d . . . . .
N1 N 0.4221(4) 0.2469(4) 0.1924(12) 0.0207(14) Uani 1 1 d . . . . .
N2 N 0.5477(4) 0.4584(4) 0.8112(14) 0.0264(14) Uani 1 1 d . . . . .
O1 O 0.7769(3) 0.1759(3) 0.7252(11) 0.0228(12) Uani 1 1 d . . . . .
O2 O 0.6925(3) 0.1885(3) 0.3193(11) 0.0206(11) Uani 1 1 d . . . . .
S1 S 0.71127(10) 0.21888(10) 0.5671(3) 0.0156(4) Uani 1 1 d . . . . .
S2 S 0.58855(10) 0.21148(10) 0.7760(3) 0.0172(4) Uani 1 1 d . . . . .
S3 S 0.42284(10) 0.35060(11) 0.2637(4) 0.0202(4) Uani 1 1 d . . . . .
Cl1 Cl 0.48358(11) 0.09427(11) 0.3169(4) 0.0253(4) Uani 1 1 d . . . . .

loop_
_atom_site_aniso_label
_atom_site_aniso_U_11
_atom_site_aniso_U_22
_atom_site_aniso_U_33
_atom_site_aniso_U_23
_atom_site_aniso_U_13
_atom_site_aniso_U_12
C1 0.019(3) 0.010(3) 0.016(3) 0.000(3) 0.008(3) 0.000(3)
C2 0.017(3) 0.018(3) 0.018(4) -0.002(3) 0.003(3) 0.000(3)
C3 0.019(3) 0.016(3) 0.023(4) 0.003(3) 0.004(3) 0.004(3)
C4 0.024(3) 0.014(3) 0.028(4) -0.005(3) 0.010(4) -0.004(3)
C5 0.023(3) 0.022(3) 0.019(4) -0.002(3) 0.006(3) -0.006(3)
C6 0.015(3) 0.020(3) 0.018(4) -0.004(3) -0.001(3) 0.001(3)
C7 0.013(3) 0.021(3) 0.016(3) 0.003(3) 0.005(3) 0.001(3)
C8 0.013(3) 0.029(4) 0.019(4) -0.002(3) 0.004(3) 0.001(3)
C9 0.014(3) 0.022(3) 0.023(4) -0.003(3) 0.005(3) -0.004(3)
C10 0.020(3) 0.015(3) 0.019(4) 0.002(3) 0.001(3) 0.004(3)
N1 0.014(3) 0.022(3) 0.026(3) 0.003(3) 0.001(3) -0.005(3)
N2 0.031(3) 0.023(3) 0.025(4) 0.006(3) 0.004(3) 0.004(3)
O1 0.020(2) 0.020(2) 0.028(3) 0.006(2) 0.000(2) 0.004(2)
O2 0.022(2) 0.017(2) 0.024(3) -0.004(2) 0.007(2) -0.0003(18)
S1 0.0139(7) 0.0130(6) 0.0200(8) 0.0012(8) 0.0018(7) 0.0013(6)
S2 0.0146(7) 0.0185(7) 0.0184(8) 0.0042(8) 0.0024(7) 0.0013(6)
S3 0.0149(7) 0.0230(8) 0.0228(9) 0.0047(8) 0.0000(8) 0.0032(7)
Cl1 0.0238(7) 0.0186(7) 0.0334(10) -0.0016(8) 0.0030(8) -0.0045(7)

loop_
_atom_type_symbol
_atom_type_description
_atom_type_scat_dispersion_real
_atom_type_scat_dispersion_imag
_atom_type_scat_source
C C 0.0181 0.0091 'International Tables Vol C Tables 4.2.6.8 and 6.1.1.4'
H H 0.0000 0.0000 'International Tables Vol C Tables 4.2.6.8 and 6.1.1.4'
N N 0.0311 0.0180 'International Tables Vol C Tables 4.2.6.8 and 6.1.1.4'
O O 0.0492 0.0322 'International Tables Vol C Tables 4.2.6.8 and 6.1.1.4'
S S 0.3331 0.5567 'International Tables Vol C Tables 4.2.6.8 and 6.1.1.4'
Cl Cl 0.3639 0.7018 'International Tables Vol C Tables 4.2.6.8 and 6.1.1.4'

loop_
_geom_angle_atom_site_label_1
_geom_angle_atom_site_label_2
_geom_angle_atom_site_label_3
_geom_angle
_geom_angle_site_symmetry_1
_geom_angle_site_symmetry_3
_geom_angle_publ_flag
C2 C1 C6 122.7(6) . . ?
C2 C1 S1 119.5(5) . . ?
C6 C1 S1 117.8(5) . . ?
C1 C2 C3 118.2(7) . . ?
C4 C3 C2 120.3(7) . . ?
C3 C4 C5 121.0(6) . . ?
C4 C5 C6 119.7(7) . . ?
C1 C6 C5 118.1(7) . . ?
C8 C7 C9 108.6(6) . . ?
C8 C7 S2 124.2(6) . . ?
C9 C7 S2 127.1(6) . . ?
C7 C8 C10 125.3(7) . . ?
C7 C8 S3 109.4(6) . . ?
C10 C8 S3 125.3(6) . . ?
N1 C9 C7 117.8(7) . . ?
N1 C9 Cl1 119.0(6) . . ?
C7 C9 Cl1 123.2(6) . . ?
N2 C10 C8 177.8(8) . . ?
C9 N1 S3 109.7(5) . . ?
O2 S1 O1 121.3(3) . . ?
O2 S1 C1 108.3(3) . . ?
O1 S1 C1 110.1(3) . . ?
O2 S1 S2 108.0(2) . . ?
O1 S1 S2 103.2(2) . . ?
C1 S1 S2 104.6(2) . . ?
C7 S2 S1 97.1(2) . . ?
N1 S3 C8 94.5(4) . . ?

loop_
_geom_bond_atom_site_label_1
_geom_bond_atom_site_label_2
_geom_bond_distance
_geom_bond_site_symmetry_2
_geom_bond_publ_flag
C1 C2 1.380(10) . ?
C1 C6 1.393(10) . ?
C1 S1 1.757(6) . ?
C2 C3 1.395(9) . ?
C3 C4 1.380(11) . ?
C4 C5 1.387(11) . ?
C5 C6 1.400(9) . ?
C7 C8 1.384(10) . ?
C7 C9 1.420(11) . ?
C7 S2 1.751(7) . ?
C8 C10 1.420(11) . ?
C8 S3 1.717(7) . ?
C9 N1 1.301(10) . ?
C9 Cl1 1.723(7) . ?
C10 N2 1.144(10) . ?
N1 S3 1.651(6) . ?
O1 S1 1.443(5) . ?
O2 S1 1.435(6) . ?
S1 S2 2.117(2) . ?
